data_2243490
loop_
_publ_author_name
'Mbiangu\'e, Yves Alain'
'Ndinga, Manelsa Lande'
'Nduga, Jean Pierre'
'Wenger, Emmanuel'
'Lecomte, Claude'

_publ_section_title
;
 Hexaaquanickel(II)
 bis[triaqua-\m~3~-oxalato-di-\m-oxalato-bariumchromate(III)] tetrahydrate
;
_journal_coeditor_code WM5572
_journal_issue 8
_journal_name_full 'Acta Crystallographica Section E'
_journal_page_first 1316
_journal_page_last 1319
_journal_paper_doi 10.1107/S2056989020009536
_journal_volume 76
_journal_year 2020
_chemical_formula_iupac '[Ni (H2 O)6] [Ba Cr (C2 O4)3 (H2 O)3]2, 4H2 O'
_chemical_formula_moiety '2(C6 H6 Ba Cr O15), H12 Ni O6, 4(H2 O)'
_chemical_formula_sum 'C12 H32 Ba2 Cr2 Ni O40'
_chemical_formula_weight 1253.76
_chemical_name_systematic
;
Hexaaquanickel(II) bis[triaqua-\m~3~-oxalato-di-\m-oxalato-bariumchromate(III)]
tetrahydrate
;
_space_group_crystal_system monoclinic
_space_group_IT_number 14
_space_group_name_Hall '-P 2yn'
_space_group_name_H-M_alt 'P 1 21/n 1'
_atom_sites_solution_hydrogens difmap
_atom_sites_solution_primary direct
_atom_sites_solution_secondary difmap
_audit_creation_method SHELXL-2018/3
_cell_angle_alpha 90
_cell_angle_beta 93.794(4)
_cell_angle_gamma 90
_cell_formula_units_Z 2
_cell_length_a 11.5556(11)
_cell_length_b 11.0774(13)
_cell_length_c 14.6105(17)
_cell_measurement_reflns_used 53111
_cell_measurement_temperature 100(2)
_cell_measurement_theta_max 27.5
_cell_measurement_theta_min 2.2
_cell_volume 1866.1(4)
_computing_cell_refinement
;
SAINT (Bruker, 2012)
;
_computing_data_collection
;
APEX2 (Bruker, 2012)
;
_computing_data_reduction
;
SAINT (Bruker, 2012)
;
_computing_molecular_graphics
;
ORTEP-3 for Windows (Farrugia, 2012) and DIAMOND (Brandenburg & Putz,
2018)
;
_computing_publication_material
;
WINGX (Farrugia, 2012) and publCIF (Westrip, 2010)
;
_computing_structure_refinement
;
<i>SHELXL2018/3</i> (Sheldrick, 2015b)
;
_computing_structure_solution
;
SHELXS (Sheldrick, 2015a)
;
_diffrn_ambient_temperature 100(2)
_diffrn_measured_fraction_theta_full 0.997
_diffrn_measured_fraction_theta_max 0.998
_diffrn_measurement_device_type 'Bruker D8 Venture'
_diffrn_measurement_method '\w scans'
_diffrn_radiation_type MoK\a
_diffrn_radiation_wavelength 0.71073
_diffrn_reflns_av_R_equivalents 0.1017
_diffrn_reflns_av_unetI/netI 0.0410
_diffrn_reflns_limit_h_max 14
_diffrn_reflns_limit_h_min -15
_diffrn_reflns_limit_k_max 14
_diffrn_reflns_limit_k_min -14
_diffrn_reflns_limit_l_max 18
_diffrn_reflns_limit_l_min -18
_diffrn_reflns_number 53111
_diffrn_reflns_theta_full 25.242
_diffrn_reflns_theta_max 27.498
_diffrn_reflns_theta_min 2.178
_exptl_absorpt_coefficient_mu 3.268
_exptl_absorpt_correction_T_max 0.7461
_exptl_absorpt_correction_T_min 0.5635
_exptl_absorpt_correction_type multi-scan
_exptl_absorpt_process_details
;
(<i>SADABS</i>; Krause <i>et al.</i>, 2015)
;
_exptl_crystal_colour 'metallic dark red'
_exptl_crystal_density_diffrn 2.231
_exptl_crystal_density_method 'not measured'
_exptl_crystal_description block
_exptl_crystal_F_000 1224
_exptl_crystal_size_max 0.143
_exptl_crystal_size_mid 0.088
_exptl_crystal_size_min 0.059
_refine_diff_density_max 0.906
_refine_diff_density_min -0.849
_refine_ls_extinction_coef 0.00113(15)
_refine_ls_extinction_expression Fc^*^=kFc[1+0.001xFc^2^\l^3^/sin(2\q)]^-1/4^
_refine_ls_extinction_method
;
SHELXL-2018/3 (Sheldrick 2015b)
;
_refine_ls_goodness_of_fit_ref 1.029
_refine_ls_hydrogen_treatment refxyz
_refine_ls_matrix_type full
_refine_ls_number_parameters 324
_refine_ls_number_reflns 4278
_refine_ls_number_restraints 28
_refine_ls_restrained_S_all 1.027
_refine_ls_R_factor_all 0.0393
_refine_ls_R_factor_gt 0.0263
_refine_ls_shift/su_max 0.001
_refine_ls_shift/su_mean 0.000
_refine_ls_structure_factor_coef Fsqd
_refine_ls_weighting_details 'w=1/[\s^2^(Fo^2^)+(0.0172P)^2^+3.0153P] where P=(Fo^2^+2Fc^2^)/3'
_refine_ls_weighting_scheme calc
_refine_ls_wR_factor_gt 0.0537
_refine_ls_wR_factor_ref 0.0577
_reflns_number_gt 3539
_reflns_number_total 4278
_reflns_threshold_expression 'I > 2\s(I)'
_cod_data_source_file wm5572sup1.cif
_cod_data_source_block I
_cod_original_sg_symbol_H-M 'P 21/n'
_cod_database_code 2243490
_shelx_space_group_comment
;
The symmetry employed for this shelxl refinement is uniquely defined
by the following loop, which should always be used as a source of
symmetry information in preference to the above space-group names.
They are only intended as comments.
;
_shelx_estimated_absorpt_t_min 0.652
_shelx_estimated_absorpt_t_max 0.831

loop_
_space_group_symop_operation_xyz
'x, y, z'
'-x+1/2, y+1/2, -z+1/2'
'-x, -y, -z'
'x-1/2, -y-1/2, z-1/2'

loop_
_atom_site_type_symbol
_atom_site_label
_atom_site_fract_x
_atom_site_fract_y
_atom_site_fract_z
_atom_site_U_iso_or_equiv
_atom_site_adp_type
_atom_site_calc_flag
_atom_site_occupancy
_atom_site_disorder_assembly
_atom_site_disorder_group
Ba Ba1 0.08524(2) 0.86116(2) 1.12114(2) 0.00717(7) Uani d 1 . .
Ni Ni1 0.500000 0.500000 1.000000 0.00719(12) Uani d 1 . .
Cr Cr1 0.11343(4) 0.64371(4) 0.80510(3) 0.00671(11) Uani d 1 . .
O O1 0.2825(2) 1.0283(2) 1.13529(18) 0.0194(5) Uani d 1 . .
H H1A 0.295(3) 1.065(4) 1.1884(15) 0.029 Uiso d 1 . .
H H1B 0.3528(16) 1.008(4) 1.120(3) 0.029 Uiso d 1 . .
O O2 0.2458(2) 0.8272(2) 1.2695(2) 0.0254(6) Uani d 1 . .
H H2A 0.311(2) 0.867(4) 1.273(3) 0.038 Uiso d 1 . .
H H2B 0.242(3) 0.798(4) 1.3252(14) 0.038 Uiso d 1 . .
O O3 0.2799(2) 0.7817(2) 1.02345(18) 0.0239(6) Uani d 1 . .
H H3A 0.268(3) 0.809(4) 0.9661(11) 0.036 Uiso d 1 . .
H H3B 0.340(2) 0.829(3) 1.041(2) 0.036 Uiso d 1 . .
O O4 0.36196(19) 0.5495(2) 1.07281(16) 0.0128(5) Uani d 1 . .
H H4A 0.327(3) 0.6188(19) 1.064(2) 0.019 Uiso d 1 . .
H H4B 0.384(3) 0.551(3) 1.1313(9) 0.019 Uiso d 1 . .
O O5 0.61283(18) 0.5438(2) 1.10821(15) 0.0111(5) Uani d 1 . .
H H5A 0.597(3) 0.606(2) 1.141(2) 0.017 Uiso d 1 . .
H H5B 0.6886(9) 0.541(3) 1.109(3) 0.017 Uiso d 1 . .
O O6 0.4836(2) 0.3258(2) 1.04722(16) 0.0117(5) Uani d 1 . .
H H6A 0.508(3) 0.304(3) 1.1027(12) 0.018 Uiso d 1 . .
H H6B 0.4116(13) 0.301(3) 1.041(2) 0.018 Uiso d 1 . .
O O7 0.27008(18) 0.71183(19) 0.82518(14) 0.0088(4) Uani d 1 . .
O O8 0.17713(18) 0.57697(19) 0.69450(15) 0.0098(4) Uani d 1 . .
O O9 0.15646(18) 0.49939(19) 0.87894(15) 0.0095(4) Uani d 1 . .
O O10 -0.03403(18) 0.55595(19) 0.78547(15) 0.0105(5) Uani d 1 . .
O O11 0.04723(18) 0.78461(19) 0.73672(14) 0.0090(4) Uani d 1 . .
O O12 0.06071(18) 0.73167(19) 0.91145(15) 0.0099(4) Uani d 1 . .
O O13 0.44555(18) 0.7013(2) 0.76971(15) 0.0109(5) Uani d 1 . .
O O14 0.34645(19) 0.5579(2) 0.62938(16) 0.0125(5) Uani d 1 . .
O O15 0.08516(19) 0.32087(19) 0.92016(15) 0.0117(5) Uani d 1 . .
O O16 -0.12046(19) 0.3838(2) 0.82179(17) 0.0158(5) Uani d 1 . .
O O17 -0.06735(19) 0.94310(19) 0.75914(15) 0.0103(4) Uani d 1 . .
O O18 -0.03303(18) 0.89973(19) 0.94573(15) 0.0088(4) Uani d 1 . .
O O19 0.2628(2) 0.2480(2) 1.04657(19) 0.0244(6) Uani d 1 . .
H H19A 0.256(4) 0.1727(15) 1.062(3) 0.037 Uiso d 1 . .
H H19B 0.206(3) 0.263(3) 1.007(2) 0.037 Uiso d 1 . .
O O20A 0.4749(9) 0.938(2) 1.0718(8) 0.015(3) Uani d 0.51(5) A 1
H H20A 0.543(3) 0.923(8) 1.099(5) 0.023 Uiso d 0.51(5) A 1
H H20B 0.493(6) 0.970(8) 1.020(3) 0.023 Uiso d 0.51(5) A 1
O O20B 0.4877(12) 0.895(2) 1.0565(11) 0.018(2) Uani d 0.49(5) A 2
H H20C 0.536(6) 0.875(7) 1.103(4) 0.027 Uiso d 0.49(5) A 2
H H20D 0.477(7) 0.825(4) 1.028(5) 0.027 Uiso d 0.49(5) A 2
C C1 0.3415(3) 0.6770(3) 0.7665(2) 0.0085(6) Uani d 1 . .
C C2 0.2869(3) 0.5965(3) 0.6882(2) 0.0087(6) Uani d 1 . .
C C3 0.0763(3) 0.4184(3) 0.8807(2) 0.0081(6) Uani d 1 . .
C C4 -0.0373(3) 0.4528(3) 0.8258(2) 0.0092(6) Uani d 1 . .
C C5 -0.0088(3) 0.8571(3) 0.7871(2) 0.0073(6) Uani d 1 . .
C C6 0.0054(3) 0.8296(3) 0.8905(2) 0.0078(6) Uani d 1 . .

loop_
_atom_site_aniso_label
_atom_site_aniso_U_11
_atom_site_aniso_U_22
_atom_site_aniso_U_33
_atom_site_aniso_U_12
_atom_site_aniso_U_13
_atom_site_aniso_U_23
Ba1 0.00780(10) 0.00561(9) 0.00811(10) 0.00062(7) 0.00049(6) 0.00064(7)
Ni1 0.0055(3) 0.0091(3) 0.0068(3) 0.0002(2) -0.0008(2) -0.0013(2)
Cr1 0.0055(2) 0.0055(2) 0.0092(2) 0.00058(18) 0.00116(18) 0.00096(19)
O1 0.0149(12) 0.0216(13) 0.0213(14) -0.0025(10) -0.0011(10) 0.0013(11)
O2 0.0171(13) 0.0242(14) 0.0329(16) -0.0095(11) -0.0126(12) 0.0088(12)
O3 0.0239(14) 0.0266(15) 0.0211(14) 0.0006(11) 0.0012(11) -0.0033(11)
O4 0.0101(11) 0.0168(12) 0.0113(11) 0.0026(9) 0.0003(9) -0.0013(9)
O5 0.0063(10) 0.0142(11) 0.0127(12) 0.0021(9) -0.0008(9) -0.0051(9)
O6 0.0103(11) 0.0144(11) 0.0100(11) 0.0000(9) -0.0020(9) 0.0033(9)
O7 0.0073(10) 0.0086(10) 0.0105(11) -0.0005(8) 0.0015(8) -0.0015(9)
O8 0.0063(10) 0.0120(11) 0.0111(11) 0.0000(8) 0.0010(8) -0.0022(9)
O9 0.0063(10) 0.0064(10) 0.0155(12) 0.0000(8) -0.0014(9) 0.0020(9)
O10 0.0066(10) 0.0087(10) 0.0162(12) 0.0000(8) -0.0004(9) 0.0035(9)
O11 0.0101(10) 0.0086(10) 0.0084(11) 0.0011(8) 0.0024(8) 0.0010(9)
O12 0.0114(11) 0.0095(11) 0.0088(11) 0.0028(9) 0.0017(8) 0.0033(9)
O13 0.0061(10) 0.0157(12) 0.0108(11) -0.0021(8) 0.0002(8) 0.0009(9)
O14 0.0097(11) 0.0139(11) 0.0142(12) -0.0003(9) 0.0042(9) -0.0018(9)
O15 0.0144(11) 0.0076(10) 0.0126(12) -0.0002(9) -0.0019(9) 0.0036(9)
O16 0.0075(11) 0.0110(12) 0.0282(14) -0.0014(9) -0.0034(10) 0.0037(10)
O17 0.0138(11) 0.0086(11) 0.0081(11) 0.0038(9) -0.0018(9) 0.0014(9)
O18 0.0117(11) 0.0070(10) 0.0078(11) -0.0003(8) 0.0017(9) 0.0000(8)
O19 0.0201(13) 0.0203(14) 0.0307(15) -0.0076(11) -0.0138(11) 0.0119(12)
O20A 0.015(3) 0.021(7) 0.009(4) -0.003(4) 0.000(2) -0.004(4)
O20B 0.021(4) 0.020(6) 0.012(4) -0.003(4) -0.002(3) -0.001(4)
C1 0.0100(15) 0.0081(13) 0.0075(15) 0.0006(11) 0.0005(12) 0.0030(11)
C2 0.0106(15) 0.0068(13) 0.0089(15) -0.0004(11) 0.0010(12) 0.0019(12)
C3 0.0093(14) 0.0079(15) 0.0074(15) 0.0000(12) 0.0021(12) -0.0029(12)
C4 0.0066(14) 0.0085(14) 0.0124(16) 0.0011(11) 0.0010(12) -0.0007(12)
C5 0.0071(14) 0.0067(13) 0.0081(14) -0.0027(12) 0.0014(11) -0.0009(12)
C6 0.0048(14) 0.0070(14) 0.0115(15) -0.0035(11) -0.0005(12) 0.0026(12)

loop_
_atom_type_symbol
_atom_type_description
_atom_type_scat_dispersion_real
_atom_type_scat_dispersion_imag
_atom_type_scat_source
C C 0.0033 0.0016 'International Tables Vol C Tables 4.2.6.8 and 6.1.1.4'
H H 0.0000 0.0000 'International Tables Vol C Tables 4.2.6.8 and 6.1.1.4'
Ba Ba -0.3244 2.2819 'International Tables Vol C Tables 4.2.6.8 and 6.1.1.4'
Cr Cr 0.3209 0.6236 'International Tables Vol C Tables 4.2.6.8 and 6.1.1.4'
Ni Ni 0.3393 1.1124 'International Tables Vol C Tables 4.2.6.8 and 6.1.1.4'
O O 0.0106 0.0060 'International Tables Vol C Tables 4.2.6.8 and 6.1.1.4'

loop_
_geom_angle_atom_site_label_1
_geom_angle_atom_site_label_2
_geom_angle_atom_site_label_3
_geom_angle_site_symmetry_1
_geom_angle_site_symmetry_3
_geom_angle
_geom_angle_publ_flag
O2 Ba1 O17 . 3_577 72.03(7) ?
O2 Ba1 O15 . 3_567 118.93(7) ?
O17 Ba1 O15 3_577 3_567 126.88(6) ?
O2 Ba1 O18 . . 166.84(7) ?
O17 Ba1 O18 3_577 . 113.19(6) ?
O15 Ba1 O18 3_567 . 68.50(6) ?
O2 Ba1 O16 . 3_567 64.53(7) ?
O17 Ba1 O16 3_577 3_567 124.55(7) ?
O15 Ba1 O16 3_567 3_567 58.29(6) ?
O18 Ba1 O16 . 3_567 117.00(7) ?
O2 Ba1 O18 . 3_577 120.24(7) ?
O17 Ba1 O18 3_577 3_577 58.43(6) ?
O15 Ba1 O18 3_567 3_577 116.93(6) ?
O18 Ba1 O18 . 3_577 58.65(7) ?
O16 Ba1 O18 3_567 3_577 175.13(6) ?
O2 Ba1 O13 . 4_576 76.00(7) ?
O17 Ba1 O13 3_577 4_576 69.29(6) ?
O15 Ba1 O13 3_567 4_576 64.89(6) ?
O18 Ba1 O13 . 4_576 117.03(6) ?
O16 Ba1 O13 3_567 4_576 68.14(7) ?
O18 Ba1 O13 3_577 4_576 111.27(6) ?
O2 Ba1 O3 . . 80.94(8) ?
O17 Ba1 O3 3_577 . 129.65(7) ?
O15 Ba1 O3 3_567 . 103.29(7) ?
O18 Ba1 O3 . . 86.79(7) ?
O16 Ba1 O3 3_567 . 75.75(7) ?
O18 Ba1 O3 3_577 . 105.45(7) ?
O13 Ba1 O3 4_576 . 142.83(7) ?
O2 Ba1 O14 . 4_576 126.45(8) ?
O17 Ba1 O14 3_577 4_576 68.07(6) ?
O15 Ba1 O14 3_567 4_576 65.42(6) ?
O18 Ba1 O14 . 4_576 65.95(6) ?
O16 Ba1 O14 3_567 4_576 113.40(6) ?
O18 Ba1 O14 3_577 4_576 63.38(6) ?
O13 Ba1 O14 4_576 4_576 57.43(6) ?
O3 Ba1 O14 . 4_576 152.62(7) ?
O2 Ba1 O1 . . 63.63(7) ?
O17 Ba1 O1 3_577 . 63.68(7) ?
O15 Ba1 O1 3_567 . 169.31(7) ?
O18 Ba1 O1 . . 107.00(7) ?
O16 Ba1 O1 3_567 . 118.91(7) ?
O18 Ba1 O1 3_577 . 65.59(7) ?
O13 Ba1 O1 4_576 . 124.84(7) ?
O3 Ba1 O1 . . 66.37(8) ?
O14 Ba1 O1 4_576 . 122.46(7) ?
O5 Ni1 O5 3_667 . 180.00(8) ?
O5 Ni1 O4 3_667 3_667 90.78(9) ?
O5 Ni1 O4 . 3_667 89.22(9) ?
O5 Ni1 O4 3_667 . 89.22(9) ?
O5 Ni1 O4 . . 90.78(9) ?
O4 Ni1 O4 3_667 . 180.0 ?
O5 Ni1 O6 3_667 3_667 91.79(9) ?
O5 Ni1 O6 . 3_667 88.21(9) ?
O4 Ni1 O6 3_667 3_667 89.13(9) ?
O4 Ni1 O6 . 3_667 90.87(9) ?
O5 Ni1 O6 3_667 . 88.21(9) ?
O5 Ni1 O6 . . 91.79(9) ?
O4 Ni1 O6 3_667 . 90.87(9) ?
O4 Ni1 O6 . . 89.13(9) ?
O6 Ni1 O6 3_667 . 180.00(4) ?
O8 Cr1 O12 . . 171.94(9) ?
O8 Cr1 O7 . . 82.86(9) ?
O12 Cr1 O7 . . 91.28(9) ?
O8 Cr1 O10 . . 93.57(9) ?
O12 Cr1 O10 . . 92.84(9) ?
O7 Cr1 O10 . . 172.94(9) ?
O8 Cr1 O9 . . 92.88(9) ?
O12 Cr1 O9 . . 92.84(9) ?
O7 Cr1 O9 . . 91.90(9) ?
O10 Cr1 O9 . . 82.17(9) ?
O8 Cr1 O11 . . 92.00(9) ?
O12 Cr1 O11 . . 83.02(9) ?
O7 Cr1 O11 . . 95.39(9) ?
O10 Cr1 O11 . . 90.80(9) ?
O9 Cr1 O11 . . 171.68(9) ?
Ba1 O1 H1A . . 116(3) ?
Ba1 O1 H1B . . 123(3) ?
H1A O1 H1B . . 104(2) ?
Ba1 O2 H2A . . 121(3) ?
Ba1 O2 H2B . . 134(3) ?
H2A O2 H2B . . 103(2) ?
Ba1 O3 H3A . . 106(2) ?
Ba1 O3 H3B . . 107(2) ?
H3A O3 H3B . . 99(2) ?
Ni1 O4 H4A . . 122(3) ?
Ni1 O4 H4B . . 109(2) ?
H4A O4 H4B . . 103(2) ?
Ni1 O5 H5A . . 118(2) ?
Ni1 O5 H5B . . 126(2) ?
H5A O5 H5B . . 105(2) ?
Ni1 O6 H6A . . 123(2) ?
Ni1 O6 H6B . . 111(2) ?
H6A O6 H6B . . 104(2) ?
C1 O7 Cr1 . . 114.17(19) ?
C2 O8 Cr1 . . 114.68(19) ?
C3 O9 Cr1 . . 114.79(19) ?
C4 O10 Cr1 . . 115.08(19) ?
C5 O11 Cr1 . . 113.24(19) ?
C6 O12 Cr1 . . 113.91(19) ?
C1 O13 Ba1 . 4_675 120.99(19) ?
C2 O14 Ba1 . 4_675 120.2(2) ?
C3 O15 Ba1 . 3_567 119.24(19) ?
C4 O16 Ba1 . 3_567 118.81(19) ?
C5 O17 Ba1 . 3_577 117.15(19) ?
C6 O18 Ba1 . . 108.89(19) ?
C6 O18 Ba1 . 3_577 115.98(19) ?
Ba1 O18 Ba1 . 3_577 121.35(7) ?
H19A O19 H19B . . 106(2) ?
H20A O20A H20B . . 102(2) ?
H20C O20B H20D . . 103(2) ?
O13 C1 O7 . . 125.2(3) ?
O13 C1 C2 . . 120.2(3) ?
O7 C1 C2 . . 114.6(3) ?
O14 C2 O8 . . 126.5(3) ?
O14 C2 C1 . . 120.2(3) ?
O8 C2 C1 . . 113.3(3) ?
O15 C3 O9 . . 125.8(3) ?
O15 C3 C4 . . 120.3(3) ?
O9 C3 C4 . . 113.9(3) ?
O16 C4 O10 . . 125.4(3) ?
O16 C4 C3 . . 120.6(3) ?
O10 C4 C3 . . 114.1(3) ?
O17 C5 O11 . . 125.6(3) ?
O17 C5 C6 . . 120.2(3) ?
O11 C5 C6 . . 114.3(3) ?
O18 C6 O12 . . 125.1(3) ?
O18 C6 C5 . . 120.1(3) ?
O12 C6 C5 . . 114.8(3) ?

loop_
_geom_bond_atom_site_label_1
_geom_bond_atom_site_label_2
_geom_bond_site_symmetry_2
_geom_bond_distance
_geom_bond_publ_flag
Ba1 O2 . 2.784(3) yes
Ba1 O17 3_577 2.802(2) yes
Ba1 O15 3_567 2.855(2) yes
Ba1 O18 . 2.856(2) yes
Ba1 O16 3_567 2.859(2) yes
Ba1 O18 3_577 2.873(2) yes
Ba1 O13 4_576 2.874(2) yes
Ba1 O3 . 2.880(3) yes
Ba1 O14 4_576 2.912(2) yes
Ba1 O1 . 2.933(2) yes
Ni1 O5 3_667 2.040(2) ?
Ni1 O5 . 2.040(2) ?
Ni1 O4 3_667 2.050(2) ?
Ni1 O4 . 2.050(2) ?
Ni1 O6 3_667 2.062(2) ?
Ni1 O6 . 2.062(2) ?
Cr1 O8 . 1.964(2) ?
Cr1 O12 . 1.965(2) ?
Cr1 O7 . 1.965(2) ?
Cr1 O10 . 1.966(2) ?
Cr1 O9 . 1.974(2) ?
Cr1 O11 . 1.979(2) ?
O1 H1A . 0.879(10) ?
O1 H1B . 0.884(10) ?
O2 H2A . 0.875(10) ?
O2 H2B . 0.878(10) ?
O3 H3A . 0.893(10) ?
O3 H3B . 0.891(10) ?
O4 H4A . 0.875(10) ?
O4 H4B . 0.874(10) ?
O5 H5A . 0.870(10) ?
O5 H5B . 0.875(10) ?
O6 H6A . 0.873(10) ?
O6 H6B . 0.874(10) ?
O7 C1 . 1.288(4) ?
O8 C2 . 1.297(4) ?
O9 C3 . 1.291(4) ?
O10 C4 . 1.287(4) ?
O11 C5 . 1.292(4) ?
O12 C6 . 1.285(4) ?
O13 C1 . 1.230(4) ?
O14 C2 . 1.213(4) ?
O15 C3 . 1.225(4) ?
O16 C4 . 1.226(4) ?
O17 C5 . 1.223(4) ?
O18 C6 . 1.225(4) ?
O19 H19A . 0.870(10) ?
O19 H19B . 0.870(10) ?
O20A H20A . 0.878(10) ?
O20A H20B . 0.878(10) ?
O20B H20C . 0.878(10) ?
O20B H20D . 0.879(10) ?
C1 C2 . 1.550(4) ?
C3 C4 . 1.542(4) ?
C5 C6 . 1.540(4) ?

loop_
_geom_hbond_atom_site_label_D
_geom_hbond_atom_site_label_H
_geom_hbond_atom_site_label_A
_geom_hbond_site_symmetry_A
_geom_hbond_distance_DH
_geom_hbond_distance_HA
_geom_hbond_distance_DA
_geom_hbond_angle_DHA
_geom_hbond_publ_flag
O1 H1A O16 4_676 0.879(10) 2.197(17) 3.038(4) 160(3) yes
O1 H1B O20A . 0.884(10) 1.80(2) 2.660(18) 165(4) yes
O1 H1B O20B . 0.884(10) 2.25(3) 3.08(2) 156(3) yes
O2 H2A O10 4_676 0.875(10) 1.977(11) 2.851(3) 175(4) yes
O2 H2B O19 2_557 0.878(10) 1.959(12) 2.835(4) 175(4) yes
O3 H3A O7 . 0.893(10) 2.32(3) 2.993(3) 132(3) yes
O3 H3B O20A . 0.891(10) 2.004(19) 2.893(16) 176(3) yes
O3 H3B O20B . 0.891(10) 1.859(17) 2.722(11) 163(3) yes
O4 H4A O3 . 0.875(10) 1.963(14) 2.819(4) 166(4) yes
O4 H4B O17 4_676 0.874(10) 1.917(11) 2.791(3) 179(4) yes
O5 H5A O11 4_676 0.870(10) 1.961(14) 2.811(3) 165(4) yes
O5 H5B O9 3_667 0.875(10) 1.843(13) 2.703(3) 167(4) yes
O6 H6A O13 3_667 0.873(10) 1.908(14) 2.761(3) 165(4) yes
O6 H6B O19 . 0.874(10) 1.825(12) 2.693(3) 172(3) yes
O19 H19A O1 1_545 0.870(10) 1.938(17) 2.759(4) 157(4) yes
O19 H19B O15 . 0.870(10) 1.925(11) 2.789(3) 172(4) yes
O20A H20A O8 4_676 0.878(10) 2.01(3) 2.855(10) 161(8) yes
O20A H20B O20A 3_677 0.878(10) 1.74(3) 2.60(2) 168(9) yes
O20B H20C O8 4_676 0.878(10) 2.11(4) 2.893(11) 149(7) yes
O20B H20D O6 3_667 0.879(10) 2.07(4) 2.90(3) 159(8) yes

loop_
_geom_torsion_atom_site_label_1
_geom_torsion_atom_site_label_2
_geom_torsion_atom_site_label_3
_geom_torsion_atom_site_label_4
_geom_torsion_site_symmetry_1
_geom_torsion_site_symmetry_2
_geom_torsion_site_symmetry_3
_geom_torsion_site_symmetry_4
_geom_torsion
_geom_torsion_publ_flag
Ba1 O13 C1 O7 4_675 . . . -172.7(2) ?
Ba1 O13 C1 C2 4_675 . . . 8.4(4) ?
Cr1 O7 C1 O13 . . . . -174.5(2) ?
Cr1 O7 C1 C2 . . . . 4.4(3) ?
Ba1 O14 C2 O8 4_675 . . . 173.1(2) ?
Ba1 O14 C2 C1 4_675 . . . -7.5(4) ?
Cr1 O8 C2 O14 . . . . 175.1(3) ?
Cr1 O8 C2 C1 . . . . -4.3(3) ?
O13 C1 C2 O14 . . . . -0.5(5) ?
O7 C1 C2 O14 . . . . -179.5(3) ?
O13 C1 C2 O8 . . . . 178.9(3) ?
O7 C1 C2 O8 . . . . -0.1(4) ?
Ba1 O15 C3 O9 3_567 . . . -166.0(2) ?
Ba1 O15 C3 C4 3_567 . . . 13.0(3) ?
Cr1 O9 C3 O15 . . . . 178.1(2) ?
Cr1 O9 C3 C4 . . . . -1.0(3) ?
Ba1 O16 C4 O10 3_567 . . . 164.6(2) ?
Ba1 O16 C4 C3 3_567 . . . -14.2(4) ?
Cr1 O10 C4 O16 . . . . -179.4(3) ?
Cr1 O10 C4 C3 . . . . -0.6(3) ?
O15 C3 C4 O16 . . . . 0.9(4) ?
O9 C3 C4 O16 . . . . 180.0(3) ?
O15 C3 C4 O10 . . . . -178.0(3) ?
O9 C3 C4 O10 . . . . 1.1(4) ?
Ba1 O17 C5 O11 3_577 . . . -150.8(2) ?
Ba1 O17 C5 C6 3_577 . . . 27.7(3) ?
Cr1 O11 C5 O17 . . . . -171.9(2) ?
Cr1 O11 C5 C6 . . . . 9.5(3) ?
Ba1 O18 C6 O12 . . . . 20.2(4) ?
Ba1 O18 C6 O12 3_577 . . . 161.3(2) ?
Ba1 O18 C6 C5 . . . . -158.5(2) ?
Ba1 O18 C6 C5 3_577 . . . -17.4(3) ?
Cr1 O12 C6 O18 . . . . -178.3(2) ?
Cr1 O12 C6 C5 . . . . 0.4(3) ?
O17 C5 C6 O18 . . . . -6.7(4) ?
O11 C5 C6 O18 . . . . 172.0(3) ?
O17 C5 C6 O12 . . . . 174.6(3) ?
O11 C5 C6 O12 . . . . -6.8(4) ?

_cod_database_fobs_code 2243490
